data_4125292
loop_
_publ_author_name
'Samanta, Avik'
'Liu, Zhichang'
'Nalluri, Siva Krishna Mohan'
'Zhang, Yu'
'Schatz, George C.'
'Stoddart, J. Fraser'

_publ_section_title
;
 Supramolecular Double-Helix Formation by Diastereoisomeric Conformations
 of Configurationally Enantiomeric Macrocycles.
;
_journal_issue 43
_journal_name_full 'Journal of the American Chemical Society'
_journal_page_first 14469
_journal_page_last 14480
_journal_paper_doi 10.1021/jacs.6b09258
_journal_volume 138
_journal_year 2016
_chemical_absolute_configuration ad
_chemical_formula_moiety 'C46 H32 N4 O10, C2 H4 Cl2'
_chemical_formula_sum 'C48 H36 Cl2 N4 O10'
_chemical_formula_weight 899.71
_chemical_name_systematic
;
 ?
;
_space_group_crystal_system tetragonal
_space_group_IT_number 91
_space_group_name_Hall 'P 4w 2c'
_space_group_name_H-M_alt 'P 41 2 2'
_symmetry_space_group_name_Hall 'P 4w 2c'
_symmetry_space_group_name_H-M 'P 41 2 2'
_atom_sites_solution_hydrogens geom
_audit_creation_date 2015-10-22
_audit_creation_method
;
Olex2 1.2
(compiled 2015.09.30 svn.r3233 for OlexSys, GUI svn.r5103)
;
_cell_angle_alpha 90
_cell_angle_beta 90
_cell_angle_gamma 90
_cell_formula_units_Z 8
_cell_length_a 15.4764(5)
_cell_length_b 15.4764(5)
_cell_length_c 40.5896(19)
_cell_measurement_reflns_used 3888
_cell_measurement_temperature 100(2)
_cell_measurement_theta_max 40.260
_cell_measurement_theta_min 2.854
_cell_volume 9722.0(6)
_computing_cell_refinement 'SAINT V8.34A (Bruker, 2013)'
_computing_data_collection 'APEX2 V2014.11-0 (Bruker, 2014)'
_computing_data_reduction 'Bruker SAINT'
_computing_molecular_graphics 'Olex2 (Dolomanov et al., 2009)'
_computing_publication_material 'Olex2 (Dolomanov et al., 2009)'
_computing_structure_refinement 'ShelXL (Sheldrick, 2015)'
_computing_structure_solution 'ShelXT (Sheldrick, 2015)'
_diffrn_ambient_temperature 99.99
_diffrn_detector_area_resol_mean 8
_diffrn_measured_fraction_theta_full 0.593
_diffrn_measured_fraction_theta_max 0.997
_diffrn_measurement_device_type 'Bruker Kappa APEX CCD area detector'
_diffrn_measurement_method '\w and \f scans'
_diffrn_radiation_monochromator 'MX optics'
_diffrn_radiation_type CuK\a
_diffrn_radiation_wavelength 1.54178
_diffrn_reflns_av_R_equivalents 0.0960
_diffrn_reflns_av_unetI/netI 0.0923
_diffrn_reflns_Laue_measured_fraction_full 0.593
_diffrn_reflns_Laue_measured_fraction_max 0.997
_diffrn_reflns_limit_h_max 15
_diffrn_reflns_limit_h_min -15
_diffrn_reflns_limit_k_max 15
_diffrn_reflns_limit_k_min -15
_diffrn_reflns_limit_l_max 31
_diffrn_reflns_limit_l_min -40
_diffrn_reflns_number 17999
_diffrn_reflns_point_group_measured_fraction_full 0.578
_diffrn_reflns_point_group_measured_fraction_max 0.996
_diffrn_reflns_theta_full 67.679
_diffrn_reflns_theta_max 50.436
_diffrn_reflns_theta_min 2.855
_diffrn_source microsource
_exptl_absorpt_coefficient_mu 1.691
_exptl_absorpt_correction_T_max 0.7500
_exptl_absorpt_correction_T_min 0.5841
_exptl_absorpt_correction_type multi-scan
_exptl_absorpt_process_details
;
SADABS-2014/5 (Bruker,2014/5) was used for absorption correction.
wR2(int) was 0.1190 before and 0.0550 after correction.
The Ratio of minimum to maximum transmission is 0.7788.
The \l/2 correction factor is 0.00150.
;
_exptl_crystal_colour colourless
_exptl_crystal_colour_primary colourless
_exptl_crystal_density_diffrn 1.229
_exptl_crystal_description needle
_exptl_crystal_F_000 3728
_exptl_crystal_size_max 0.352
_exptl_crystal_size_mid 0.025
_exptl_crystal_size_min 0.025
_refine_diff_density_max 0.284
_refine_diff_density_min -0.339
_refine_diff_density_rms 0.049
_refine_ls_abs_structure_details
;
 Flack x determined using 783 quotients [(I+)-(I-)]/[(I+)+(I-)]
 (Parsons and Flack (2004), Acta Cryst. A60, s61).
;
_refine_ls_abs_structure_Flack 0.07(3)
_refine_ls_extinction_method none
_refine_ls_goodness_of_fit_ref 0.954
_refine_ls_hydrogen_treatment constr
_refine_ls_matrix_type full
_refine_ls_number_parameters 577
_refine_ls_number_reflns 5096
_refine_ls_number_restraints 517
_refine_ls_restrained_S_all 0.952
_refine_ls_R_factor_all 0.1227
_refine_ls_R_factor_gt 0.0768
_refine_ls_shift/su_max 0.000
_refine_ls_shift/su_mean 0.000
_refine_ls_structure_factor_coef Fsqd
_refine_ls_weighting_details 'w=1/[\s^2^(Fo^2^)+(0.1310P)^2^] where P=(Fo^2^+2Fc^2^)/3'
_refine_ls_weighting_scheme calc
_refine_ls_wR_factor_gt 0.2017
_refine_ls_wR_factor_ref 0.2251
_reflns_Friedel_coverage 0.699
_reflns_Friedel_fraction_full 0.559
_reflns_Friedel_fraction_max 0.996
_reflns_number_gt 2746
_reflns_number_total 5096
_reflns_threshold_expression 'I > 2\s(I)'
_cod_data_source_file ja6b09258_si_002.cif
_cod_data_source_block cx0593
_cod_depositor_comments 'Adding full bibliography for 4125292--4125294.cif.'
_cod_original_cell_volume 9722.0(8)
_cod_database_code 4125292
_shelxl_version_number 2013-4
_shelx_space_group_comment
;
The symmetry employed for this shelxl refinement is uniquely defined
by the following loop, which should always be used as a source of
symmetry information in preference to the above space-group names.
They are only intended as comments.
;
_shelx_estimated_absorpt_t_max 0.959
_shelx_estimated_absorpt_t_min 0.587
_olex2_refinement_description
;
1. Fixed Uiso
 At 1.2 times of:
  All C(H) groups, All C(H,H) groups
2. Restrained distances
 Cl2-C48 \\sim Cl1_$1-C47_$1
 with sigma of 0.01
3. Rigid body (RIGU) restrains
 All non-hydrogen atoms
 with sigma for 1-2 distances of 0.004 and sigma for 1-3 distances of 0.004
4.a Ternary CH refined with riding coordinates:
 C1(H1), C2(H2), C24(H24), C29(H29)
4.b Secondary CH2 refined with riding coordinates:
 C3(H3A,H3B), C4(H4A,H4B), C5(H5A,H5B), C6(H6A,H6B), C25(H25A,H25B), C26(H26A,
 H26B), C27(H27A,H27B), C28(H28A,H28B), C47(H47A,H47B), C48(H48A,H48B)
4.c Aromatic/amide H refined with riding coordinates:
 C9(H9), C11(H11), C12(H12), C17(H17), C22(H22), C23(H23), C32(H32), C33(H33),
 C35(H35), C40(H40), C45(H45), C46(H46)
;
_smtbx_masks_special_details
;
The solvent masking procedure as implemented in Olex2 was used to remove the
electronic contribution of solvent molecules from the refinement.  As the exact
solvent content is not known, only the atoms used in the refinement model are
reported in the formula here.


otal solvent accessible volume / cell = 1994.7 Ang^3^ [20.5%]
Total electron count / cell = 500.3
;
_olex2_date_sample_data_collection 2015-10-21
_olex2_date_sample_submission 2015-10-19
_olex2_submission_original_sample_id cx0593
_olex2_submission_special_instructions 'No special instructions were received'

loop_
_space_group_symop_operation_xyz
'x, y, z'
'-x, -y, z+1/2'
'-y, x, z+1/4'
'y, -x, z+3/4'
'-x, y, -z'
'x, -y, -z+1/2'
'y, x, -z+3/4'
'-y, -x, -z+1/4'

loop_
_atom_site_label
_atom_site_type_symbol
_atom_site_fract_x
_atom_site_fract_y
_atom_site_fract_z
_atom_site_U_iso_or_equiv
_atom_site_adp_type
_atom_site_occupancy
_atom_site_site_symmetry_order
_atom_site_calc_flag
_atom_site_refinement_flags_posn
_atom_site_refinement_flags_adp
Cl1 Cl 0.9682(4) 0.0010(3) 0.45860(16) 0.198(3) Uani 1 1 d D U
Cl2 Cl 0.1882(4) 0.0559(8) 0.3615(2) 0.311(6) Uani 1 1 d D U
O1 O 0.6341(4) 0.3494(4) 0.50238(16) 0.0663(19) Uani 1 1 d . U
O2 O 0.9142(6) 0.2896(7) 0.4737(2) 0.116(3) Uani 1 1 d . U
O3 O 0.5875(7) 0.0653(7) 0.3793(3) 0.147(4) Uani 1 1 d . U
O4 O 0.3259(5) 0.3855(5) 0.41830(17) 0.074(2) Uani 1 1 d . U
O5 O 0.1726(7) 0.1589(8) 0.4594(3) 0.152(4) Uani 1 1 d . U
O6 O 0.7228(10) 0.9016(6) 0.5939(3) 0.173(5) Uani 1 1 d . U
O7 O 0.7045(5) 0.6042(5) 0.59750(19) 0.079(2) Uani 1 1 d . U
O8 O 0.3681(8) 0.7455(7) 0.6858(3) 0.142(4) Uani 1 1 d . U
O9 O 0.1841(7) 0.4441(8) 0.7025(3) 0.140(4) Uani 1 1 d . U
O10 O 0.4212(6) 0.2916(6) 0.7336(2) 0.096(3) Uani 1 1 d . U
N1 N 0.7804(6) 0.3412(6) 0.4934(2) 0.076(3) Uani 1 1 d . U
N2 N 0.2289(7) 0.2858(8) 0.4398(2) 0.088(3) Uani 1 1 d . U
N3 N 0.7365(8) 0.7518(7) 0.5898(3) 0.103(3) Uani 1 1 d . U
N4 N 0.2857(7) 0.3513(8) 0.7198(3) 0.098(3) Uani 1 1 d . U
C1 C 0.8096(7) 0.3946(10) 0.5201(3) 0.092(4) Uani 1 1 d . U
H1 H 0.7580 0.4272 0.5281 0.110 Uiso 1 1 calc R .
C2 C 0.8435(7) 0.3455(11) 0.5488(3) 0.098(4) Uani 1 1 d . U
H2 H 0.8927 0.3089 0.5410 0.118 Uiso 1 1 calc R .
C3 C 0.8752(7) 0.4021(10) 0.5757(3) 0.101(4) Uani 1 1 d . U
H3A H 0.8993 0.3661 0.5936 0.121 Uiso 1 1 calc R .
H3B H 0.8265 0.4360 0.5848 0.121 Uiso 1 1 calc R .
C4 C 0.9446(9) 0.4633(11) 0.5629(4) 0.117(4) Uani 1 1 d . U
H4A H 0.9656 0.5000 0.5812 0.141 Uiso 1 1 calc R .
H4B H 0.9941 0.4293 0.5545 0.141 Uiso 1 1 calc R .
C5 C 0.9098(8) 0.5194(11) 0.5359(4) 0.120(5) Uani 1 1 d . U
H5A H 0.9560 0.5581 0.5277 0.144 Uiso 1 1 calc R .
H5B H 0.8624 0.5559 0.5446 0.144 Uiso 1 1 calc R .
C6 C 0.8756(7) 0.4637(9) 0.5073(3) 0.100(4) Uani 1 1 d . U
H6A H 0.9246 0.4342 0.4963 0.120 Uiso 1 1 calc R .
H6B H 0.8471 0.5012 0.4908 0.120 Uiso 1 1 calc R .
C7 C 0.6949(8) 0.3207(8) 0.4864(3) 0.071(3) Uani 1 1 d . U
C8 C 0.6960(8) 0.2606(8) 0.4597(3) 0.074(3) Uani 1 1 d . U
C9 C 0.6243(8) 0.2230(7) 0.4435(3) 0.069(3) Uani 1 1 d . U
H9 H 0.5665 0.2349 0.4499 0.083 Uiso 1 1 calc R .
C10 C 0.6440(10) 0.1658(8) 0.4167(3) 0.086(3) Uani 1 1 d . U
C11 C 0.7231(10) 0.1486(9) 0.4092(3) 0.096(4) Uani 1 1 d . U
H11 H 0.7327 0.1076 0.3922 0.116 Uiso 1 1 calc R .
C12 C 0.7952(9) 0.1850(8) 0.4239(3) 0.087(3) Uani 1 1 d . U
H12 H 0.8520 0.1723 0.4164 0.105 Uiso 1 1 calc R .
C13 C 0.7800(7) 0.2420(8) 0.4505(3) 0.074(3) Uani 1 1 d . U
C14 C 0.8367(9) 0.2911(9) 0.4728(3) 0.089(4) Uani 1 1 d . U
C15 C 0.5678(11) 0.1216(8) 0.4004(3) 0.096(4) Uani 1 1 d . U
C16 C 0.4803(10) 0.1367(8) 0.4083(3) 0.088(3) Uani 1 1 d . U
C17 C 0.4433(8) 0.2236(7) 0.4088(3) 0.076(3) Uani 1 1 d . U
H17 H 0.4764 0.2713 0.4013 0.091 Uiso 1 1 calc R .
C18 C 0.3607(9) 0.2363(8) 0.4203(3) 0.076(3) Uani 1 1 d . U
C19 C 0.3101(9) 0.3133(10) 0.4248(3) 0.080(3) Uani 1 1 d . U
C20 C 0.2340(11) 0.1954(11) 0.4436(4) 0.110(4) Uani 1 1 d . U
C21 C 0.3116(11) 0.1639(11) 0.4309(3) 0.099(4) Uani 1 1 d . U
C22 C 0.3426(12) 0.0809(10) 0.4301(4) 0.112(4) Uani 1 1 d . U
H22 H 0.3089 0.0339 0.4379 0.134 Uiso 1 1 calc R .
C23 C 0.4263(12) 0.0679(10) 0.4172(4) 0.114(4) Uani 1 1 d . U
H23 H 0.4467 0.0104 0.4146 0.136 Uiso 1 1 calc R .
C24 C 0.7866(10) 0.7385(10) 0.5590(3) 0.118(4) Uani 1 1 d . U
H24 H 0.8033 0.6764 0.5568 0.142 Uiso 1 1 calc R .
C25 C 0.8713(12) 0.7978(14) 0.5605(4) 0.171(8) Uani 1 1 d . U
H25A H 0.9081 0.7813 0.5794 0.206 Uiso 1 1 calc R .
H25B H 0.8554 0.8595 0.5627 0.206 Uiso 1 1 calc R .
C26 C 0.9208(14) 0.7809(15) 0.5263(5) 0.190(8) Uani 1 1 d . U
H26A H 0.9769 0.8116 0.5258 0.228 Uiso 1 1 calc R .
H26B H 0.9309 0.7184 0.5228 0.228 Uiso 1 1 calc R .
C27 C 0.8568(15) 0.8183(17) 0.4999(5) 0.210(9) Uani 1 1 d . U
H27A H 0.8372 0.8768 0.5063 0.253 Uiso 1 1 calc R .
H27B H 0.8851 0.8217 0.4781 0.253 Uiso 1 1 calc R .
C28 C 0.7810(12) 0.7560(13) 0.4989(4) 0.169(7) Uani 1 1 d . U
H28A H 0.7449 0.7679 0.4794 0.202 Uiso 1 1 calc R .
H28B H 0.8025 0.6959 0.4974 0.202 Uiso 1 1 calc R .
C29 C 0.7295(11) 0.7662(9) 0.5289(4) 0.115(5) Uani 1 1 d . U
H29 H 0.7142 0.8287 0.5314 0.138 Uiso 1 1 calc R .
C30 C 0.6979(12) 0.8268(11) 0.6027(4) 0.116(5) Uani 1 1 d . U
C31 C 0.6333(10) 0.8049(8) 0.6254(4) 0.095(4) Uani 1 1 d . U
C32 C 0.5827(12) 0.8576(10) 0.6454(4) 0.128(5) Uani 1 1 d . U
H32 H 0.5935 0.9179 0.6463 0.153 Uiso 1 1 calc R .
C33 C 0.5175(11) 0.8227(8) 0.6637(4) 0.116(5) Uani 1 1 d . U
H33 H 0.4793 0.8577 0.6763 0.139 Uiso 1 1 calc R .
C34 C 0.5095(9) 0.7256(8) 0.6629(3) 0.089(3) Uani 1 1 d . U
C35 C 0.5601(9) 0.6773(8) 0.6442(3) 0.090(4) Uani 1 1 d . U
H35 H 0.5522 0.6164 0.6435 0.108 Uiso 1 1 calc R .
C36 C 0.6220(9) 0.7141(7) 0.6263(3) 0.084(3) Uani 1 1 d . U
C37 C 0.6892(9) 0.6772(9) 0.6038(3) 0.075(3) Uani 1 1 d . U
C38 C 0.4278(11) 0.6971(9) 0.6798(3) 0.095(4) Uani 1 1 d . U
C39 C 0.4257(9) 0.6038(9) 0.6915(3) 0.085(3) Uani 1 1 d . U
C40 C 0.3437(8) 0.5707(8) 0.6946(3) 0.082(3) Uani 1 1 d . U
H40 H 0.2945 0.6052 0.6900 0.098 Uiso 1 1 calc R .
C41 C 0.3347(8) 0.4862(10) 0.7047(3) 0.087(3) Uani 1 1 d . U
C42 C 0.2603(11) 0.4328(11) 0.7089(4) 0.108(4) Uani 1 1 d . U
C43 C 0.3729(10) 0.3501(10) 0.7248(3) 0.086(4) Uani 1 1 d . U
C44 C 0.4052(9) 0.4384(7) 0.7133(3) 0.073(3) Uani 1 1 d . U
C45 C 0.4867(9) 0.4681(8) 0.7124(3) 0.081(3) Uani 1 1 d . U
H45 H 0.5352 0.4344 0.7188 0.097 Uiso 1 1 calc R .
C46 C 0.4937(8) 0.5565(7) 0.7007(3) 0.074(3) Uani 1 1 d . U
H46 H 0.5495 0.5820 0.6995 0.088 Uiso 1 1 calc R .
C47 C 0.9740(12) 0.0806(9) 0.4876(5) 0.161(7) Uani 1 1 d D U
H47A H 0.9855 0.1348 0.4754 0.193 Uiso 1 1 calc R .
H47B H 0.9151 0.0862 0.4969 0.193 Uiso 1 1 calc R .
C48 C 0.0932(10) 0.0247(10) 0.3792(5) 0.153(7) Uani 1 1 d D U
H48A H 0.0753 -0.0324 0.3707 0.183 Uiso 1 1 calc R .
H48B H 0.1001 0.0203 0.4034 0.183 Uiso 1 1 calc R .

loop_
_atom_site_aniso_label
_atom_site_aniso_U_11
_atom_site_aniso_U_22
_atom_site_aniso_U_33
_atom_site_aniso_U_23
_atom_site_aniso_U_13
_atom_site_aniso_U_12
Cl1 0.279(7) 0.112(3) 0.204(6) 0.010(4) 0.069(5) -0.044(4)
Cl2 0.131(4) 0.578(16) 0.223(8) 0.155(10) -0.011(4) -0.009(6)
O1 0.070(4) 0.089(5) 0.040(4) -0.016(4) -0.008(4) 0.000(4)
O2 0.071(5) 0.192(10) 0.086(6) -0.046(6) 0.011(5) 0.014(6)
O3 0.169(8) 0.136(8) 0.136(8) -0.066(7) -0.087(7) 0.068(7)
O4 0.079(5) 0.095(5) 0.049(5) 0.011(4) 0.007(4) -0.013(4)
O5 0.125(8) 0.191(10) 0.139(9) 0.065(8) -0.016(7) -0.058(7)
O6 0.275(14) 0.083(6) 0.162(11) 0.026(6) 0.010(10) -0.039(7)
O7 0.106(6) 0.059(4) 0.073(6) 0.000(4) -0.013(4) -0.013(4)
O8 0.156(8) 0.145(8) 0.124(9) 0.006(7) 0.037(7) 0.056(7)
O9 0.099(6) 0.212(11) 0.110(8) -0.031(7) 0.030(6) 0.016(7)
O10 0.119(7) 0.083(6) 0.086(7) -0.016(5) 0.003(5) -0.014(5)
N1 0.068(5) 0.112(7) 0.050(5) -0.024(5) -0.002(4) 0.006(5)
N2 0.097(6) 0.125(7) 0.042(5) 0.029(5) -0.012(5) -0.034(6)
N3 0.151(8) 0.084(6) 0.073(6) 0.011(5) -0.011(6) -0.010(6)
N4 0.089(6) 0.122(7) 0.082(7) -0.020(6) 0.028(6) -0.027(6)
C1 0.049(6) 0.168(9) 0.058(6) -0.044(6) 0.007(5) 0.000(6)
C2 0.046(7) 0.187(10) 0.062(7) -0.040(7) 0.005(6) 0.027(7)
C3 0.053(7) 0.186(11) 0.065(7) -0.056(7) -0.006(6) 0.029(7)
C4 0.071(8) 0.189(12) 0.093(9) -0.065(8) -0.002(7) 0.023(8)
C5 0.071(8) 0.180(12) 0.109(9) -0.052(8) -0.009(7) -0.020(8)
C6 0.054(7) 0.166(10) 0.079(8) -0.039(7) 0.005(6) -0.003(7)
C7 0.080(6) 0.094(8) 0.041(6) -0.004(5) -0.002(5) 0.007(5)
C8 0.085(6) 0.091(7) 0.047(6) -0.009(5) -0.004(5) 0.003(5)
C9 0.092(7) 0.062(6) 0.054(6) 0.009(5) -0.020(5) 0.008(5)
C10 0.120(7) 0.077(7) 0.061(7) -0.008(6) -0.032(6) 0.031(6)
C11 0.124(8) 0.102(9) 0.063(8) -0.002(7) -0.022(7) 0.033(7)
C12 0.107(8) 0.110(9) 0.045(6) 0.002(6) -0.004(6) 0.027(7)
C13 0.076(6) 0.098(7) 0.048(6) 0.002(5) -0.004(5) 0.014(5)
C14 0.074(6) 0.130(9) 0.063(7) -0.018(7) 0.011(5) 0.004(6)
C15 0.138(8) 0.075(8) 0.074(8) -0.003(6) -0.042(6) 0.011(6)
C16 0.125(7) 0.078(7) 0.060(7) 0.001(6) -0.053(6) -0.001(6)
C17 0.103(7) 0.074(6) 0.050(7) 0.005(5) -0.025(6) -0.020(6)
C18 0.102(7) 0.086(6) 0.040(6) 0.010(6) -0.025(5) -0.021(5)
C19 0.096(7) 0.091(6) 0.052(7) 0.017(6) -0.009(6) -0.029(6)
C20 0.116(8) 0.130(8) 0.083(10) 0.020(7) -0.022(7) -0.043(7)
C21 0.121(8) 0.104(7) 0.071(8) 0.020(6) -0.020(7) -0.035(6)
C22 0.143(10) 0.098(8) 0.095(10) 0.008(7) -0.041(8) -0.035(7)
C23 0.154(10) 0.094(8) 0.093(10) 0.001(7) -0.031(8) -0.023(7)
C24 0.161(10) 0.122(10) 0.071(7) -0.005(7) -0.006(7) -0.043(8)
C25 0.169(12) 0.25(2) 0.094(10) 0.000(11) -0.023(8) -0.097(12)
C26 0.214(14) 0.25(2) 0.108(11) -0.023(12) -0.002(10) -0.137(13)
C27 0.220(15) 0.31(2) 0.097(11) 0.037(13) -0.006(10) -0.157(15)
C28 0.203(14) 0.218(17) 0.084(9) -0.004(10) 0.012(9) -0.107(12)
C29 0.174(11) 0.089(9) 0.081(7) 0.010(7) -0.018(7) -0.048(9)
C30 0.170(11) 0.080(7) 0.099(10) 0.002(6) -0.005(8) -0.016(7)
C31 0.154(9) 0.057(6) 0.073(8) -0.010(5) -0.015(7) -0.004(6)
C32 0.187(12) 0.074(8) 0.121(11) -0.025(7) 0.004(9) 0.002(8)
C33 0.157(11) 0.066(7) 0.124(11) -0.018(7) 0.005(9) 0.021(7)
C34 0.133(8) 0.070(6) 0.064(8) -0.016(6) 0.002(6) 0.020(6)
C35 0.138(9) 0.074(7) 0.057(7) -0.022(6) -0.001(6) 0.002(6)
C36 0.134(8) 0.060(6) 0.059(7) -0.006(5) -0.013(6) -0.007(6)
C37 0.119(8) 0.064(6) 0.044(6) -0.005(5) -0.031(5) -0.004(6)
C38 0.132(9) 0.089(7) 0.063(8) -0.022(6) 0.005(7) 0.015(6)
C39 0.098(7) 0.097(7) 0.061(8) -0.006(6) 0.012(6) 0.018(6)
C40 0.078(7) 0.097(7) 0.071(8) -0.016(6) 0.014(6) 0.024(6)
C41 0.088(7) 0.106(7) 0.067(8) -0.017(6) 0.023(6) 0.006(6)
C42 0.094(7) 0.130(9) 0.101(10) -0.020(8) 0.029(7) -0.001(7)
C43 0.094(7) 0.092(7) 0.071(8) -0.018(6) 0.025(6) -0.008(6)
C44 0.093(6) 0.069(6) 0.057(7) -0.017(5) 0.015(6) 0.000(5)
C45 0.103(7) 0.089(7) 0.051(7) -0.009(6) 0.017(6) 0.011(6)
C46 0.086(7) 0.080(6) 0.055(7) -0.015(6) 0.000(6) 0.005(6)
C47 0.152(19) 0.124(10) 0.21(2) 0.025(11) 0.011(13) 0.042(11)
C48 0.194(14) 0.144(13) 0.121(14) -0.040(13) 0.027(14) -0.013(11)

loop_
_atom_type_symbol
_atom_type_description
_atom_type_scat_dispersion_real
_atom_type_scat_dispersion_imag
_atom_type_scat_source
C C 0.0181 0.0091 'International Tables Vol C Tables 4.2.6.8 and 6.1.1.4'
H H 0.0000 0.0000 'International Tables Vol C Tables 4.2.6.8 and 6.1.1.4'
Cl Cl 0.3639 0.7018 'International Tables Vol C Tables 4.2.6.8 and 6.1.1.4'
N N 0.0311 0.0180 'International Tables Vol C Tables 4.2.6.8 and 6.1.1.4'
O O 0.0492 0.0322 'International Tables Vol C Tables 4.2.6.8 and 6.1.1.4'

loop_
_geom_angle_atom_site_label_1
_geom_angle_atom_site_label_2
_geom_angle_atom_site_label_3
_geom_angle
_geom_angle_site_symmetry_1
_geom_angle_site_symmetry_3
C7 N1 C1 125.8(9) . .
C7 N1 C14 109.7(10) . .
C14 N1 C1 123.9(9) . .
C19 N2 C2 125.7(11) . 5_656
C20 N2 C2 127.4(12) . 5_656
C20 N2 C19 106.8(13) . .
C30 N3 C24 130.5(12) . .
C30 N3 C37 106.9(12) . .
C37 N3 C24 118.3(11) . .
C42 N4 C29 128.3(13) . 8_666
C43 N4 C29 121.2(13) . 8_666
C43 N4 C42 109.8(14) . .
N1 C1 H1 106.5 . .
N1 C1 C2 114.1(12) . .
N1 C1 C6 110.3(10) . .
C2 C1 H1 106.5 . .
C2 C1 C6 112.3(10) . .
C6 C1 H1 106.5 . .
N2 C2 H2 108.2 5_656 .
C1 C2 N2 106.8(10) . 5_656
C1 C2 H2 108.2 . .
C3 C2 N2 112.1(10) . 5_656
C3 C2 C1 113.0(13) . .
C3 C2 H2 108.2 . .
C2 C3 H3A 109.6 . .
C2 C3 H3B 109.6 . .
C2 C3 C4 110.4(11) . .
H3A C3 H3B 108.1 . .
C4 C3 H3A 109.6 . .
C4 C3 H3B 109.6 . .
C3 C4 H4A 109.5 . .
C3 C4 H4B 109.5 . .
H4A C4 H4B 108.0 . .
C5 C4 C3 110.9(12) . .
C5 C4 H4A 109.5 . .
C5 C4 H4B 109.5 . .
C4 C5 H5A 109.6 . .
C4 C5 H5B 109.6 . .
C4 C5 C6 110.5(13) . .
H5A C5 H5B 108.1 . .
C6 C5 H5A 109.6 . .
C6 C5 H5B 109.6 . .
C1 C6 H6A 109.5 . .
C1 C6 H6B 109.5 . .
C5 C6 C1 110.8(11) . .
C5 C6 H6A 109.5 . .
C5 C6 H6B 109.5 . .
H6A C6 H6B 108.1 . .
O1 C7 N1 122.8(10) . .
O1 C7 C8 130.3(12) . .
N1 C7 C8 106.9(11) . .
C9 C8 C7 127.7(11) . .
C13 C8 C7 110.6(11) . .
C13 C8 C9 121.7(11) . .
C8 C9 H9 122.0 . .
C8 C9 C10 116.1(11) . .
C10 C9 H9 122.0 . .
C9 C10 C15 116.4(13) . .
C11 C10 C9 120.6(13) . .
C11 C10 C15 122.8(13) . .
C10 C11 H11 117.3 . .
C10 C11 C12 125.4(14) . .
C12 C11 H11 117.3 . .
C11 C12 H12 121.7 . .
C11 C12 C13 116.6(12) . .
C13 C12 H12 121.7 . .
C8 C13 C12 119.5(11) . .
C8 C13 C14 106.6(11) . .
C12 C13 C14 133.9(12) . .
O2 C14 N1 127.0(12) . .
O2 C14 C13 127.0(12) . .
N1 C14 C13 106.0(11) . .
O3 C15 C10 114.9(14) . .
O3 C15 C16 120.0(14) . .
C16 C15 C10 125.0(13) . .
C15 C16 C17 122.1(13) . .
C23 C16 C15 120.4(14) . .
C23 C16 C17 117.4(14) . .
C16 C17 H17 119.9 . .
C18 C17 C16 120.1(12) . .
C18 C17 H17 119.9 . .
C17 C18 C19 132.0(12) . .
C17 C18 C21 119.1(14) . .
C21 C18 C19 108.9(13) . .
O4 C19 N2 123.5(14) . .
O4 C19 C18 130.3(13) . .
C18 C19 N2 106.3(12) . .
O5 C20 N2 116.9(17) . .
O5 C20 C21 132.1(17) . .
C21 C20 N2 110.8(15) . .
C20 C21 C18 107.2(16) . .
C22 C21 C18 123.0(17) . .
C22 C21 C20 129.7(16) . .
C21 C22 H22 121.2 . .
C21 C22 C23 117.7(16) . .
C23 C22 H22 121.2 . .
C16 C23 C22 122.4(16) . .
C16 C23 H23 118.8 . .
C22 C23 H23 118.8 . .
N3 C24 H24 110.0 . .
N3 C24 C25 108.4(12) . .
N3 C24 C29 108.9(13) . .
C25 C24 H24 110.0 . .
C29 C24 H24 110.0 . .
C29 C24 C25 109.6(13) . .
C24 C25 H25A 110.7 . .
C24 C25 H25B 110.7 . .
C24 C25 C26 105.3(13) . .
H25A C25 H25B 108.8 . .
C26 C25 H25A 110.7 . .
C26 C25 H25B 110.7 . .
C25 C26 H26A 111.1 . .
C25 C26 H26B 111.1 . .
H26A C26 H26B 109.1 . .
C27 C26 C25 103.2(19) . .
C27 C26 H26A 111.1 . .
C27 C26 H26B 111.1 . .
C26 C27 H27A 110.6 . .
C26 C27 H27B 110.6 . .
H27A C27 H27B 108.7 . .
C28 C27 C26 105.7(17) . .
C28 C27 H27A 110.6 . .
C28 C27 H27B 110.6 . .
C27 C28 H28A 109.8 . .
C27 C28 H28B 109.8 . .
H28A C28 H28B 108.3 . .
C29 C28 C27 109.3(15) . .
C29 C28 H28A 109.8 . .
C29 C28 H28B 109.8 . .
N4 C29 C24 107.3(10) 8_666 .
N4 C29 H29 108.6 8_666 .
C24 C29 H29 108.6 . .
C28 C29 N4 115.4(12) . 8_666
C28 C29 C24 108.1(15) . .
C28 C29 H29 108.6 . .
O6 C30 N3 121.2(16) . .
O6 C30 C31 128.3(16) . .
C31 C30 N3 110.4(14) . .
C30 C31 C36 110.2(14) . .
C32 C31 C30 130.1(14) . .
C32 C31 C36 119.6(15) . .
C31 C32 H32 119.9 . .
C33 C32 C31 120.2(15) . .
C33 C32 H32 119.9 . .
C32 C33 H33 121.8 . .
C32 C33 C34 116.3(15) . .
C34 C33 H33 121.8 . .
C35 C34 C33 121.8(14) . .
C35 C34 C38 126.4(12) . .
C38 C34 C33 110.6(12) . .
C34 C35 H35 120.1 . .
C34 C35 C36 119.8(13) . .
C36 C35 H35 120.1 . .
C31 C36 C37 106.0(13) . .
C35 C36 C31 122.0(14) . .
C35 C36 C37 132.0(12) . .
O7 C37 N3 124.2(13) . .
O7 C37 C36 129.5(12) . .
N3 C37 C36 106.3(11) . .
O8 C38 C34 123.4(13) . .
O8 C38 C39 120.6(14) . .
C34 C38 C39 115.9(13) . .
C40 C39 C38 113.8(13) . .
C46 C39 C38 126.3(14) . .
C46 C39 C40 119.8(13) . .
C39 C40 H40 120.8 . .
C39 C40 C41 118.4(12) . .
C41 C40 H40 120.8 . .
C40 C41 C42 131.8(15) . .
C44 C41 C40 120.7(13) . .
C44 C41 C42 107.5(14) . .
O9 C42 N4 118.0(16) . .
O9 C42 C41 132.3(18) . .
N4 C42 C41 109.5(15) . .
O10 C43 N4 131.0(14) . .
O10 C43 C44 123.3(13) . .
N4 C43 C44 105.4(14) . .
C41 C44 C43 107.6(13) . .
C45 C44 C41 124.0(12) . .
C45 C44 C43 128.4(13) . .
C44 C45 H45 123.2 . .
C44 C45 C46 113.6(12) . .
C46 C45 H45 123.2 . .
C39 C46 C45 123.3(13) . .
C39 C46 H46 118.3 . .
C45 C46 H46 118.3 . .
Cl1 C47 H47A 106.1 . .
Cl1 C47 H47B 106.1 . .
C47 C47 Cl1 124.8(12) 5_756 .
C47 C47 H47A 106.1 5_756 .
C47 C47 H47B 106.1 5_756 .
H47A C47 H47B 106.3 . .
Cl2 C48 H48A 110.2 . .
Cl2 C48 H48B 110.2 . .
C48 C48 Cl2 107.7(12) 7 .
C48 C48 H48A 110.2 7 .
C48 C48 H48B 110.2 7 .
H48A C48 H48B 108.5 . .

loop_
_geom_bond_atom_site_label_1
_geom_bond_atom_site_label_2
_geom_bond_distance
_geom_bond_site_symmetry_2
Cl1 C47 1.707(15) .
Cl2 C48 1.707(14) .
O1 C7 1.225(12) .
O2 C14 1.201(14) .
O3 C15 1.258(15) .
O4 C19 1.174(13) .
O5 C20 1.277(17) .
O6 C30 1.271(16) .
O7 C37 1.183(13) .
O8 C38 1.213(15) .
O9 C42 1.221(17) .
O10 C43 1.225(15) .
N1 C1 1.436(14) .
N1 C7 1.390(14) .
N1 C14 1.433(15) .
N2 C2 1.525(17) 5_656
N2 C19 1.459(16) .
N2 C20 1.409(18) .
N3 C24 1.486(18) .
N3 C30 1.407(18) .
N3 C37 1.480(15) .
N4 C29 1.488(17) 8_666
N4 C42 1.394(18) .
N4 C43 1.364(17) .
C1 H1 1.0000 .
C1 C2 1.486(18) .
C1 C6 1.567(17) .
C2 N2 1.525(17) 5_656
C2 H2 1.0000 .
C2 C3 1.485(16) .
C3 H3A 0.9900 .
C3 H3B 0.9900 .
C3 C4 1.52(2) .
C4 H4A 0.9900 .
C4 H4B 0.9900 .
C4 C5 1.50(2) .
C5 H5A 0.9900 .
C5 H5B 0.9900 .
C5 C6 1.541(17) .
C6 H6A 0.9900 .
C6 H6B 0.9900 .
C7 C8 1.429(16) .
C8 C9 1.417(15) .
C8 C13 1.383(15) .
C9 H9 0.9500 .
C9 C10 1.433(15) .
C10 C11 1.290(17) .
C10 C15 1.516(19) .
C11 H11 0.9500 .
C11 C12 1.384(18) .
C12 H12 0.9500 .
C12 C13 1.416(16) .
C13 C14 1.473(17) .
C15 C16 1.410(19) .
C16 C17 1.463(16) .
C16 C23 1.402(19) .
C17 H17 0.9500 .
C17 C18 1.374(16) .
C18 C19 1.438(18) .
C18 C21 1.422(17) .
C20 C21 1.40(2) .
C21 C22 1.37(2) .
C22 H22 0.9500 .
C22 C23 1.41(2) .
C23 H23 0.9500 .
C24 H24 1.0000 .
C24 C25 1.60(2) .
C24 C29 1.57(2) .
C25 H25A 0.9900 .
C25 H25B 0.9900 .
C25 C26 1.61(3) .
C26 H26A 0.9900 .
C26 H26B 0.9900 .
C26 C27 1.57(3) .
C27 H27A 0.9900 .
C27 H27B 0.9900 .
C27 C28 1.52(2) .
C28 H28A 0.9900 .
C28 H28B 0.9900 .
C28 C29 1.46(2) .
C29 N4 1.488(17) 8_666
C29 H29 1.0000 .
C30 C31 1.40(2) .
C31 C32 1.39(2) .
C31 C36 1.416(16) .
C32 H32 0.9500 .
C32 C33 1.36(2) .
C33 H33 0.9500 .
C33 C34 1.509(17) .
C34 C35 1.323(16) .
C34 C38 1.505(19) .
C35 H35 0.9500 .
C35 C36 1.331(16) .
C36 C37 1.498(18) .
C38 C39 1.520(18) .
C39 C40 1.375(17) .
C39 C46 1.335(16) .
C40 H40 0.9500 .
C40 C41 1.377(17) .
C41 C42 1.43(2) .
C41 C44 1.363(16) .
C43 C44 1.528(18) .
C44 C45 1.343(16) .
C45 H45 0.9500 .
C45 C46 1.454(15) .
C46 H46 0.9500 .
C47 C47 1.29(3) 5_756
C47 H47A 0.9900 .
C47 H47B 0.9900 .
C48 C48 1.54(3) 7
C48 H48A 0.9900 .
C48 H48B 0.9900 .

loop_
_geom_torsion_atom_site_label_1
_geom_torsion_atom_site_label_2
_geom_torsion_atom_site_label_3
_geom_torsion_atom_site_label_4
_geom_torsion
_geom_torsion_site_symmetry_1
_geom_torsion_site_symmetry_4
O1 C7 C8 C9 4(2) . .
O1 C7 C8 C13 -176.0(12) . .
O3 C15 C16 C17 -130.5(13) . .
O3 C15 C16 C23 52.0(18) . .
O5 C20 C21 C18 -171.0(14) . .
O5 C20 C21 C22 4(3) . .
O6 C30 C31 C32 -4(3) . .
O6 C30 C31 C36 176.1(15) . .
O8 C38 C39 C40 28.1(18) . .
O8 C38 C39 C46 -147.0(14) . .
O10 C43 C44 C41 178.4(12) . .
O10 C43 C44 C45 -4(2) . .
N1 C1 C2 N2 -57.6(12) . 5_656
N1 C1 C2 C3 178.6(9) . .
N1 C1 C6 C5 -178.2(11) . .
N1 C7 C8 C9 -178.1(11) . .
N1 C7 C8 C13 1.5(13) . .
N2 C2 C3 C4 -177.5(11) 5_656 .
N2 C20 C21 C18 3.4(15) . .
N2 C20 C21 C22 178.9(13) . .
N3 C24 C25 C26 -179.2(15) . .
N3 C24 C29 N4 -57.1(15) . 8_666
N3 C24 C29 C28 177.8(12) . .
N3 C30 C31 C32 175.5(15) . .
N3 C30 C31 C36 -4.6(17) . .
N4 C43 C44 C41 4.1(13) . .
N4 C43 C44 C45 -178.1(12) . .
C1 N1 C7 O1 2.6(19) . .
C1 N1 C7 C8 -175.1(11) . .
C1 N1 C14 O2 -4(2) . .
C1 N1 C14 C13 176.0(11) . .
C1 C2 C3 C4 -56.7(14) . .
C2 N2 C19 O4 -4.3(17) 5_656 .
C2 N2 C19 C18 175.8(10) 5_656 .
C2 N2 C20 O5 -2.5(19) 5_656 .
C2 N2 C20 C21 -177.9(11) 5_656 .
C2 C1 C6 C5 -49.7(14) . .
C2 C3 C4 C5 59.9(15) . .
C3 C4 C5 C6 -58.5(14) . .
C4 C5 C6 C1 52.9(14) . .
C6 C1 C2 N2 175.9(9) . 5_656
C6 C1 C2 C3 52.2(13) . .
C7 N1 C1 C2 100.7(13) . .
C7 N1 C1 C6 -131.8(11) . .
C7 N1 C14 O2 -175.7(14) . .
C7 N1 C14 C13 4.3(13) . .
C7 C8 C9 C10 178.7(11) . .
C7 C8 C13 C12 -178.7(10) . .
C7 C8 C13 C14 1.2(14) . .
C8 C9 C10 C11 2.2(17) . .
C8 C9 C10 C15 176.9(10) . .
C8 C13 C14 O2 176.7(15) . .
C8 C13 C14 N1 -3.3(13) . .
C9 C8 C13 C12 1.0(18) . .
C9 C8 C13 C14 -179.2(11) . .
C9 C10 C11 C12 -4(2) . .
C9 C10 C15 O3 -173.0(11) . .
C9 C10 C15 C16 3.9(18) . .
C10 C11 C12 C13 4(2) . .
C10 C15 C16 C17 52.7(18) . .
C10 C15 C16 C23 -124.8(14) . .
C11 C10 C15 O3 1.6(18) . .
C11 C10 C15 C16 178.5(14) . .
C11 C12 C13 C8 -2.1(17) . .
C11 C12 C13 C14 178.1(13) . .
C12 C13 C14 O2 -3(2) . .
C12 C13 C14 N1 176.5(12) . .
C13 C8 C9 C10 -0.9(16) . .
C14 N1 C1 C2 -69.6(14) . .
C14 N1 C1 C6 57.9(15) . .
C14 N1 C7 O1 174.0(11) . .
C14 N1 C7 C8 -3.6(13) . .
C15 C10 C11 C12 -178.1(12) . .
C15 C16 C17 C18 -172.5(11) . .
C15 C16 C23 C22 170.1(13) . .
C16 C17 C18 C19 177.3(11) . .
C16 C17 C18 C21 -1.2(16) . .
C17 C16 C23 C22 -7.4(19) . .
C17 C18 C19 O4 4(2) . .
C17 C18 C19 N2 -176.4(11) . .
C17 C18 C21 C20 175.4(11) . .
C17 C18 C21 C22 -0.5(18) . .
C18 C21 C22 C23 -2(2) . .
C19 N2 C20 O5 173.3(11) . .
C19 N2 C20 C21 -2.1(14) . .
C19 C18 C21 C20 -3.4(14) . .
C19 C18 C21 C22 -179.3(12) . .
C20 N2 C19 O4 179.8(12) . .
C20 N2 C19 C18 -0.1(12) . .
C20 C21 C22 C23 -176.6(14) . .
C21 C18 C19 O4 -177.7(13) . .
C21 C18 C19 N2 2.1(12) . .
C21 C22 C23 C16 6(2) . .
C23 C16 C17 C18 5.0(16) . .
C24 N3 C30 O6 -22(2) . .
C24 N3 C30 C31 159.0(13) . .
C24 N3 C37 O7 19.6(17) . .
C24 N3 C37 C36 -160.2(11) . .
C24 C25 C26 C27 65.3(19) . .
C25 C24 C29 N4 -175.5(13) . 8_666
C25 C24 C29 C28 59.4(17) . .
C25 C26 C27 C28 -71(2) . .
C26 C27 C28 C29 73(2) . .
C27 C28 C29 N4 175.2(16) . 8_666
C27 C28 C29 C24 -65(2) . .
C29 N4 C42 O9 8(2) 8_666 .
C29 N4 C42 C41 -166.7(11) 8_666 .
C29 N4 C43 O10 -7(2) 8_666 .
C29 N4 C43 C44 166.4(10) 8_666 .
C29 C24 C25 C26 -61(2) . .
C30 N3 C24 C25 62(2) . .
C30 N3 C24 C29 -57.6(19) . .
C30 N3 C37 O7 178.6(12) . .
C30 N3 C37 C36 -1.2(12) . .
C30 C31 C32 C33 174.1(16) . .
C30 C31 C36 C35 -175.1(12) . .
C30 C31 C36 C37 3.7(15) . .
C31 C32 C33 C34 5(2) . .
C31 C36 C37 O7 178.7(12) . .
C31 C36 C37 N3 -1.4(13) . .
C32 C31 C36 C35 5(2) . .
C32 C31 C36 C37 -176.5(13) . .
C32 C33 C34 C35 -3(2) . .
C32 C33 C34 C38 -171.4(14) . .
C33 C34 C35 C36 2(2) . .
C33 C34 C38 O8 16.5(19) . .
C33 C34 C38 C39 -159.4(11) . .
C34 C35 C36 C31 -3(2) . .
C34 C35 C36 C37 178.4(12) . .
C34 C38 C39 C40 -155.9(11) . .
C34 C38 C39 C46 29.0(17) . .
C35 C34 C38 O8 -150.9(14) . .
C35 C34 C38 C39 33.3(19) . .
C35 C36 C37 O7 -3(2) . .
C35 C36 C37 N3 177.2(13) . .
C36 C31 C32 C33 -6(2) . .
C37 N3 C24 C25 -145.3(13) . .
C37 N3 C24 C29 95.6(13) . .
C37 N3 C30 O6 -177.1(14) . .
C37 N3 C30 C31 3.5(15) . .
C38 C34 C35 C36 168.5(13) . .
C38 C39 C40 C41 179.3(11) . .
C38 C39 C46 C45 178.4(11) . .
C39 C40 C41 C42 -177.0(14) . .
C39 C40 C41 C44 4.0(18) . .
C40 C39 C46 C45 3.6(17) . .
C40 C41 C42 O9 6(3) . .
C40 C41 C42 N4 -179.8(12) . .
C40 C41 C44 C43 177.2(11) . .
C40 C41 C44 C45 -0.7(19) . .
C41 C44 C45 C46 -1.1(17) . .
C42 N4 C43 O10 -178.2(14) . .
C42 N4 C43 C44 -4.5(14) . .
C42 C41 C44 C43 -2.1(14) . .
C42 C41 C44 C45 -180.0(12) . .
C43 N4 C42 O9 178.4(13) . .
C43 N4 C42 C41 3.4(16) . .
C43 C44 C45 C46 -178.6(10) . .
C44 C41 C42 O9 -174.7(16) . .
C44 C41 C42 N4 -0.6(15) . .
C44 C45 C46 C39 -0.3(16) . .
C46 C39 C40 C41 -5.3(17) . .

loop_
_smtbx_masks_void_nr
_smtbx_masks_void_average_x
_smtbx_masks_void_average_y
_smtbx_masks_void_average_z
_smtbx_masks_void_volume
_smtbx_masks_void_count_electrons
1 -0.500 0.500 -0.603 1924.0 576.6
2 0.463 0.463 0.375 17.7 13.2
3 0.463 0.537 0.125 17.7 13.2
4 0.537 0.463 0.625 17.7 13.2
5 0.537 0.537 0.875 17.7 13.2
